data_2006280
loop_
_publ_author_name
'Helliwell, Madeleine'
' Zhao, Yuekun'
' Joule, John A.'

_publ_contact_author
;
        John A. Joule
        Chemistry Department
        The University of Manchester
        Manchester M13 9PL
        England
;
_publ_section_title
;
 An Atypical Conformation of a Toluenesulfonamide
;
_journal_issue 7
_journal_name_full 'Acta Crystallographica Section C'
_journal_page_first 884
_journal_page_last 886
_journal_paper_doi 10.1107/S0108270197001492
_journal_volume 53
_journal_year 1997
_chemical_formula_iupac 'C21 H25 N3 O2 S'
_chemical_formula_sum 'C21 H25 N3 O2 S'
_chemical_formula_weight 383.51
_space_group_IT_number 2
_symmetry_cell_setting triclinic
_symmetry_space_group_name_Hall '-P 1'
_symmetry_space_group_name_H-M 'P -1'
_audit_creation_method 'by teXsan v1.7'
_cell_angle_alpha 90.236(10)
_cell_angle_beta 104.330(10)
_cell_angle_gamma 79.410(10)
_cell_formula_units_Z 4
_cell_length_a 15.240(2)
_cell_length_b 17.220(2)
_cell_length_c 7.8492(8)
_cell_measurement_reflns_used 25
_cell_measurement_temperature 296.2
_cell_measurement_theta_max 12.7
_cell_measurement_theta_min 7.8
_cell_volume 1960.0(4)
_computing_cell_refinement 'MSC/AFC Diffractometer Control Software'
_computing_data_collection
;MSC/AFC Diffractometer Control Software (Molecular Structure Corporation,
1988)
;
_computing_data_reduction 'TEXSAN (Molecular Structure Corporation, 1995)'
_computing_molecular_graphics 'ORTEP (Johnson, 1965)'
_computing_publication_material TEXSAN
_computing_structure_refinement TEXSAN
_computing_structure_solution
;
SIR92 (Altomare, Cascarano, Giacovazzo & Guagliardi, 1993)
;
_diffrn_ambient_temperature 296.2
_diffrn_measurement_device 'Rigaku AFC5R'
_diffrn_measurement_method \w-2\q
_diffrn_radiation_monochromator graphite
_diffrn_radiation_source 'Rigaku rotating anode'
_diffrn_radiation_type 'Mo K\a'
_diffrn_radiation_wavelength 0.7107
_diffrn_reflns_av_R_equivalents 0.018
_diffrn_reflns_av_sigmaI/netI 0.090
_diffrn_reflns_limit_h_max 18
_diffrn_reflns_limit_h_min 0
_diffrn_reflns_limit_k_max 20
_diffrn_reflns_limit_k_min -20
_diffrn_reflns_limit_l_max 9
_diffrn_reflns_limit_l_min -9
_diffrn_reflns_number 7242
_diffrn_reflns_reduction_process 'Lp corrections applied'
_diffrn_reflns_theta_max 25.05
_diffrn_reflns_theta_min 1.21
_diffrn_standards_decay_% -0.27
_diffrn_standards_interval_count 150
_diffrn_standards_number 3
_exptl_absorpt_coefficient_mu 0.177
_exptl_absorpt_correction_T_max 1.000
_exptl_absorpt_correction_T_min 0.981
_exptl_absorpt_correction_type
;
\y scans (North, Phillips & Mathews, 1968)
;
_exptl_crystal_colour colourless
_exptl_crystal_density_diffrn 1.299
_exptl_crystal_density_meas ?
_exptl_crystal_description tabular
_exptl_crystal_F_000 816.00
_exptl_crystal_size_max 0.40
_exptl_crystal_size_mid 0.20
_exptl_crystal_size_min 0.10
_refine_diff_density_max 0.24
_refine_diff_density_min -0.27
_refine_ls_extinction_method none
_refine_ls_goodness_of_fit_all 1.731
_refine_ls_goodness_of_fit_obs 2.024
_refine_ls_matrix_type full
_refine_ls_number_constraints 0
_refine_ls_number_parameters 615
_refine_ls_number_reflns 4275
_refine_ls_number_restraints 0
_refine_ls_R_factor_all 0.1037
_refine_ls_R_factor_obs .0477
_refine_ls_shift/esd_max '< 0.001'
_refine_ls_shift/esd_mean 0.0000
_refine_ls_structure_factor_coef F
_refine_ls_weighting_details 'w = 1/[\s^2^(Fo)]'
_refine_ls_weighting_scheme calc
_refine_ls_wR_factor_all 0.0386
_refine_ls_wR_factor_obs .0343
_reflns_number_observed 4275
_reflns_number_total 6955
_reflns_observed_criterion >3.00\s(I)
_cod_data_source_file bm1130.cif
_cod_data_source_block S559
_cod_depositor_comments
;
The following automatic conversions were performed:

'_exptl_crystal_density_meas' value 'not measured' was changed to '?'
- the value is perceived as not measured.

Automatic conversion script
Id: cif_fix_values 3008 2015-01-20 13:52:24Z robertas 

The following automatic conversions were performed:

'_refine_ls_weighting_scheme' value 'w = 1/[\s^2^(Fo)]' was changed
to 'calc'. New tag '_refine_ls_weighting_details' was created. The
value of the new tag was set to 'w = 1/[\s^2^(Fo)]'.

Automatic conversion script
Id: cif_fix_values 3143 2015-03-26 13:38:13Z robertas 
;
_cod_original_sg_symbol_H-M 'P -1       '
_cod_original_formula_sum 'C21 H25 N3 O2 S '
_cod_database_code 2006280

loop_
_symmetry_equiv_pos_as_xyz
'   +x,   +y,   +z'
'   -x,   -y,   -z'

loop_
_atom_site_aniso_label
_atom_site_aniso_U_11
_atom_site_aniso_U_22
_atom_site_aniso_U_33
_atom_site_aniso_U_12
_atom_site_aniso_U_13
_atom_site_aniso_U_23
S(1) .0365(6) .0474(7) .0274(5) -.0064(5) .0061(4) -.0040(4)
O(1) .048(2) .060(2) .0340(10) -.0200(10) .0050(10) -.0160(10)
O(2) .047(2) .052(2) .037(2) .0070(10) .0050(10) .0050(10)
N(1) .039(2) .033(2) .025(2) -.0040(10) .0090(10) -.0050(10)
N(2) .082(3) .032(2) .049(2) -.007(2) .007(2) -.008(2)
N(3) .073(3) .040(2) .050(2) -.008(2) .019(2) -.003(2)
C(1) .042(2) .035(2) .032(2) -.013(2) .011(2) -.005(2)
C(2) .057(3) .046(3) .034(2) -.016(2) .017(2) -.006(2)
C(3) .043(3) .059(3) .036(2) -.014(2) .017(2) -.017(2)
C(4) .038(2) .039(2) .032(2) .003(2) .007(2) -.005(2)
C(5) .056(3) .031(2) .029(2) -.007(2) .007(2) -.002(2)
C(6) .051(3) .048(3) .043(3) -.019(2) .009(2) -.005(2)
C(7) .067(4) .073(4) .058(3) -.035(3) .003(3) .006(3)
C(8) .101(4) .046(3) .052(3) -.035(3) -.009(3) .000(2)
C(9) .120(5) .050(3) .081(4) .012(3) .022(3) -.022(3)
C(10) .055(3) .032(2) .033(2) -.009(2) .013(2) -.004(2)
C(11) .056(3) .041(3) .057(3) -.003(2) .009(2) -.003(2)
C(12) .062(4) .066(4) .081(4) .008(3) .013(3) .010(3)
C(13) .092(4) .043(3) .074(4) .012(3) .031(3) .001(3)
C(14) .106(4) .053(3) .073(3) -.033(3) .023(3) -.021(3)
C(15) .040(2) .041(2) .023(2) -.006(2) .009(2) -.002(2)
C(16) .052(3) .050(3) .038(2) -.006(2) .014(2) -.002(2)
C(17) .059(3) .066(4) .048(3) -.024(3) .016(2) .005(3)
C(18) .047(3) .079(4) .031(2) -.011(2) .014(2) .002(2)
C(19) .051(3) .132(5) .058(3) -.014(3) .018(2) .012(3)
C(20) .049(3) .062(3) .043(3) .010(3) .016(2) .001(2)
C(21) .053(3) .046(3) .041(2) -.010(2) .017(2) .002(2)
S(2) .0397(6) .0526(7) .0269(5) -.0075(5) .0073(4) -.0026(5)
O(3) .055(2) .061(2) .038(2) .0130(10) .0080(10) .0130(10)
O(4) .054(2) .076(2) .037(2) -.031(2) .0090(10) -.0170(10)
N(4) .043(2) .037(2) .026(2) -.0090(10) .0110(10) -.0020(10)
N(5) .079(3) .038(2) .058(2) -.005(2) .029(2) -.005(2)
N(6) .063(2) .040(2) .046(2) -.013(2) .012(2) .001(2)
C(22) .043(2) .036(2) .032(2) .003(2) .013(2) -.001(2)
C(23) .048(3) .048(3) .032(2) -.007(2) .014(2) -.008(2)
C(24) .044(3) .049(3) .028(2) -.007(2) .012(2) .002(2)
C(25) .039(2) .043(2) .031(2) -.014(2) .009(2) -.002(2)
C(26) .063(3) .033(2) .037(2) -.005(2) .020(2) -.004(2)
C(27) .058(3) .045(3) .055(3) -.017(2) .014(2) -.004(2)
C(28) .069(4) .071(4) .079(4) -.034(3) .025(3) -.018(3)
C(29) .097(4) .052(3) .078(4) -.036(3) .040(3) -.016(3)
C(30) .110(4) .052(3) .081(4) .012(3) .033(3) .010(3)
C(31) .047(2) .034(2) .031(2) -.010(2) .010(2) -.002(2)
C(32) .040(2) .046(3) .042(2) -.007(2) .010(2) -.004(2)
C(33) .046(3) .064(3) .054(3) -.001(3) .008(2) -.010(2)
C(34) .071(3) .041(3) .049(3) .006(3) .001(2) -.005(2)
C(35) .105(4) .053(3) .070(3) -.029(3) .037(3) -.001(2)
C(36) .044(2) .038(2) .024(2) -.011(2) .010(2) -.002(2)
C(37) .057(3) .041(3) .036(2) -.007(2) .013(2) -.003(2)
C(38) .058(3) .064(3) .042(3) -.031(3) .015(2) -.006(2)
C(39) .048(3) .075(3) .031(2) -.015(2) .010(2) -.009(2)
C(40) .057(3) .142(5) .059(3) -.024(3) .030(3) -.023(3)
C(41) .060(3) .059(3) .049(3) -.004(3) .020(2) -.017(2)
C(42) .059(3) .046(3) .039(2) -.017(2) .018(2) -.009(2)

loop_
_atom_site_label
_atom_site_fract_x
_atom_site_fract_y
_atom_site_fract_z
_atom_site_U_iso_or_equiv
_atom_site_thermal_displace_type
_atom_site_calc_flag
_atom_site_calc_attached_atom
_atom_site_refinement_flags
_atom_site_occupancy
S(1) .86327(6) .21518(6) .28370(10) .0376(3) Uani d ? . 1.000
O(1) .8980(2) .28510(10) .3422(3) .0470(8) Uani d ? . 1.000
O(2) .9169(2) .13950(10) .3500(3) .0484(8) Uani d ? . 1.000
N(1) .8423(2) .2167(2) .0713(3) .0325(9) Uani d ? . 1.000
N(2) .7969(3) .0341(2) -.1713(4) .0570(10) Uani d ? . 1.000
N(3) .7533(3) .4216(2) .0517(4) .0540(10) Uani d ? . 1.000
C(1) .8351(3) .2922(2) -.0312(4) .0350(10) Uani d ? . 1.000
C(2) .8374(3) .2610(2) -.2134(5) .0440(10) Uani d ? . 1.000
C(3) .8992(3) .1810(3) -.1749(5) .0440(10) Uani d ? . 1.000
C(4) .8686(3) .1455(2) -.0252(5) .0380(10) Uani d ? . 1.000
C(5) .7890(3) .1035(2) -.0831(4) .0400(10) Uani d ? . 1.000
C(6) .7013(3) .1217(2) -.0658(5) .0470(10) Uani d ? . 1.000
C(7) .6546(4) .0628(3) -.1439(6) .065(2) Uani d ? . 1.000
C(8) .7136(4) .0105(3) -.2074(6) .069(2) Uani d ? . 1.000
C(9) .8784(4) -.0096(3) -.2138(6) .088(2) Uani d ? . 1.000
C(10) .7510(3) .3514(2) -.0326(5) .0400(10) Uani d ? . 1.000
C(11) .6611(3) .3498(3) -.1077(6) .0530(10) Uani d ? . 1.000
C(12) .6072(4) .4188(3) -.0683(7) .073(2) Uani d ? . 1.000
C(13) .6646(4) .4624(3) .0288(7) .071(2) Uani d ? . 1.000
C(14) .8340(3) .4537(2) .1446(6) .075(2) Uani d ? . 1.000
C(15) .7576(2) .2228(2) .3408(4) .0350(10) Uani d ? . 1.000
C(16) .7324(3) .1566(3) .3935(5) .0470(10) Uani d ? . 1.000
C(17) .6513(3) .1629(3) .4461(6) .056(2) Uani d ? . 1.000
C(18) .5949(3) .2346(3) .4478(5) .0520(10) Uani d ? . 1.000
C(19) .5081(3) .2399(3) .5082(5) .080(2) Uani d ? . 1.000
C(20) .6211(3) .2999(3) .3929(5) .0530(10) Uani d ? . 1.000
C(21) .7022(3) .2951(3) .3407(5) .0460(10) Uani d ? . 1.000
H(1) .895(2) .310(2) .018(3) .023(8) Uiso d ? . 1.000
H(2b) .859(2) .301(2) -.287(4) .060(10) Uiso d ? . 1.000
H(2a) .778(2) .258(2) -.277(4) .032(10) Uiso d ? . 1.000
H(3b) .966(2) .187(2) -.134(4) .050(10) Uiso d ? . 1.000
H(3a) .894(2) .152(2) -.272(4) .034(10) Uiso d ? . 1.000
H(4) .919(2) .112(2) .053(3) .025(8) Uiso d ? . 1.000
H(6) .677(2) .167(2) -.005(4) .040(10) Uiso d ? . 1.000
H(7) .595(3) .062(2) -.142(5) .070(10) Uiso d ? . 1.000
H(8) .702(3) -.038(2) -.278(5) .090(10) Uiso d ? . 1.000
H(9a) .8640 -.0565 -.2702 .106 Uiso c ? . 1.000
H(9b) .8981 .0217 -.2899 .106 Uiso c ? . 1.000
H(9c) .9254 -.0237 -.1086 .106 Uiso c ? . 1.000
H(11) .641(2) .309(2) -.157(4) .030(10) Uiso d ? . 1.000
H(12) .546(3) .424(3) -.103(6) .10(2) Uiso d ? . 1.000
H(13) .661(3) .514(2) .102(5) .090(10) Uiso d ? . 1.000
H(14a) .8808 .4119 .2059 .092 Uiso c ? . 1.000
H(14b) .8563 .4800 .0635 .092 Uiso c ? . 1.000
H(14c) .8165 .4903 .2278 .092 Uiso c ? . 1.000
H(16) .773(2) .111(2) .404(4) .030(10) Uiso d ? . 1.000
H(17) .636(2) .120(2) .472(4) .040(10) Uiso d ? . 1.000
H(19a) .4772 .2934 .4998 .097 Uiso c ? . 1.000
H(19b) .4689 .2092 .4350 .097 Uiso c ? . 1.000
H(19c) .5226 .2201 .6263 .097 Uiso c ? . 1.000
H(20) .587(2) .346(2) .393(4) .050(10) Uiso d ? . 1.000
H(21) .718(2) .339(2) .309(4) .026(9) Uiso d ? . 1.000
S(2) 1.11470(7) .28687(6) .19930(10) .0400(3) Uani d ? . 1.000
O(3) 1.0658(2) .3638(2) .1303(3) .0555(9) Uani d ? . 1.000
O(4) 1.0744(2) .2194(2) .1437(3) .0536(9) Uani d ? . 1.000
N(4) 1.1367(2) .2871(2) .4118(3) .0346(9) Uani d ? . 1.000
N(5) 1.1850(3) .4809(2) .4053(4) .0570(10) Uani d ? . 1.000
N(6) 1.2131(2) .0921(2) .6636(4) .0490(10) Uani d ? . 1.000
C(22) 1.1305(3) .3634(2) .5056(5) .0380(10) Uani d ? . 1.000
C(23) 1.1366(3) .3340(2) .6914(5) .0420(10) Uani d ? . 1.000
C(24) 1.0889(3) .2642(2) .6670(5) .0400(10) Uani d ? . 1.000
C(25) 1.1230(2) .2210(2) .5168(5) .0370(10) Uani d ? . 1.000
C(26) 1.2031(3) .4089(2) .4946(5) .0430(10) Uani d ? . 1.000
C(27) 1.2962(3) .3911(3) .5646(6) .0520(10) Uani d ? . 1.000
C(28) 1.3351(4) .4524(3) .5150(7) .069(2) Uani d ? . 1.000
C(29) 1.2660(4) .5070(3) .4182(7) .070(2) Uani d ? . 1.000
C(30) 1.0953(4) .5270(3) .3193(6) .083(2) Uani d ? . 1.000
C(31) 1.2108(3) .1614(2) .5763(4) .0370(10) Uani d ? . 1.000
C(32) 1.2966(3) .1612(2) .5574(5) .0430(10) Uani d ? . 1.000
C(33) 1.3537(3) .0908(3) .6353(6) .056(2) Uani d ? . 1.000
C(34) 1.3011(3) .0494(3) .6995(6) .058(2) Uani d ? . 1.000
C(35) 1.1358(3) .0664(2) .7102(6) .071(2) Uani d ? . 1.000
C(36) 1.2209(2) .2725(2) .1421(4) .0350(10) Uani d ? . 1.000
C(37) 1.2676(3) .3333(3) .1420(5) .0450(10) Uani d ? . 1.000
C(38) 1.3492(3) .3207(3) .0911(5) .052(2) Uani d ? . 1.000
C(39) 1.3860(3) .2481(3) .0410(5) .0510(10) Uani d ? . 1.000
C(40) 1.4746(3) .2352(3) -.0158(6) .082(2) Uani d ? . 1.000
C(41) 1.3385(3) .1884(3) .0432(6) .055(2) Uani d ? . 1.000
C(42) 1.2570(3) .1995(3) .0930(5) .0460(10) Uani d ? . 1.000
H(22) 1.070(2) .394(2) .462(4) .031(9) Uiso d ? . 1.000
H(23b) 1.109(2) .375(2) .759(4) .050(10) Uiso d ? . 1.000
H(23a) 1.197(2) .319(2) .747(4) .050(10) Uiso d ? . 1.000
H(24b) 1.018(2) .285(2) .624(4) .039(10) Uiso d ? . 1.000
H(24a) 1.103(2) .233(2) .773(4) .036(10) Uiso d ? . 1.000
H(25) 1.073(2) .197(2) .439(4) .050(10) Uiso d ? . 1.000
H(27) 1.330(2) .346(2) .628(4) .029(10) Uiso d ? . 1.000
H(28) 1.402(3) .453(2) .539(5) .070(10) Uiso d ? . 1.000
H(29) 1.262(3) .567(3) .344(5) .12(2) Uiso d ? . 1.000
H(30a) 1.1027 .5653 .2385 .101 Uiso c ? . 1.000
H(30b) 1.0572 .4932 .2559 .101 Uiso c ? . 1.000
H(30c) 1.0674 .5533 .4039 .101 Uiso c ? . 1.000
H(32) 1.318(2) .199(2) .509(4) .030(10) Uiso d ? . 1.000
H(33) 1.414(2) .077(2) .632(4) .060(10) Uiso d ? . 1.000
H(34) 1.320(2) -.002(2) .785(5) .080(10) Uiso d ? . 1.000
H(35a) 1.1182 .0984 .7993 .086 Uiso c ? . 1.000
H(35b) 1.0855 .0710 .6093 .086 Uiso c ? . 1.000
H(35c) 1.1540 .0127 .7526 .086 Uiso c ? . 1.000
H(37) 1.239(2) .376(2) .157(4) .040(10) Uiso d ? . 1.000
H(38) 1.383(2) .357(2) .097(4) .040(10) Uiso d ? . 1.000
H(40a) 1.4932 .1810 -.0328 .100 Uiso c ? . 1.000
H(40c) 1.5212 .2526 .0735 .100 Uiso c ? . 1.000
H(40b) 1.4659 .2651 -.1220 .100 Uiso c ? . 1.000
H(41) 1.359(3) .141(2) .016(5) .070(10) Uiso d ? . 1.000
H(42) 1.222(2) .164(2) .094(4) .050(10) Uiso d ? . 1.000

loop_
_atom_type_symbol
_atom_type_scat_dispersion_real
_atom_type_scat_dispersion_imag
_atom_type_scat_source
C 0.003 0.002
;International Tables for Crystallography
(1992, Vol. C, Tables 4.2.6.8 and 6.1.1.1)
;
H 0.000 0.000
;International Tables for Crystallography
(1992, Vol. C, Table 6.1.1.2)
;
N 0.006 0.003
;International Tables for Crystallography
(1992, Vol. C, Tables 4.2.6.8 and 6.1.1.1)
;
S 0.125 0.123
;International Tables for Crystallography
(1992, Vol. C, Tables 4.2.6.8 and 6.1.1.1)
;
O 0.011 0.006
;International Tables for Crystallography
(1992, Vol. C, Tables 4.2.6.8 and 6.1.1.1)
;

loop_
_geom_angle_atom_site_label_1
_geom_angle_atom_site_label_2
_geom_angle_atom_site_label_3
_geom_angle
_geom_angle_publ_flag
O(1) S(1) O(2) 119.5(2) yes
O(1) S(1) N(1) 107.80(10) yes
O(1) S(1) C(15) 106.4(2) yes
O(2) S(1) N(1) 108.00(10) yes
O(2) S(1) C(15) 106.9(2) yes
N(1) S(1) C(15) 107.9(2) yes
S(1) N(1) C(1) 120.5(2) yes
S(1) N(1) C(4) 122.0(2) yes
C(1) N(1) C(4) 112.4(3) yes
C(5) N(2) C(8) 108.1(4) n
C(5) N(2) C(9) 127.5(4) n
C(8) N(2) C(9) 124.3(4) n
C(10) N(3) C(13) 108.8(4) n
C(10) N(3) C(14) 128.5(4) n
C(13) N(3) C(14) 122.6(4) n
N(1) C(1) C(2) 101.1(3) n
N(1) C(1) C(10) 113.7(3) n
N(1) C(1) H(1) 105.0(10) no
C(2) C(1) C(10) 113.1(3) n
C(2) C(1) H(1) 107.0(10) no
C(10) C(1) H(1) 115.0(10) no
C(1) C(2) C(3) 104.1(3) n
C(1) C(2) H(2b) 110.0(10) no
C(1) C(2) H(2a) 109.0(10) no
C(3) C(2) H(2b) 115.0(10) no
C(3) C(2) H(2a) 112.0(10) no
H(2b) C(2) H(2a) 104(2) no
C(2) C(3) C(4) 103.5(3) n
C(2) C(3) H(3b) 110.0(10) no
C(2) C(3) H(3a) 111(2) no
C(4) C(3) H(3b) 110.0(10) no
C(4) C(3) H(3a) 114(2) no
H(3b) C(3) H(3a) 107(2) no
N(1) C(4) C(3) 101.8(3) n
N(1) C(4) C(5) 110.5(3) n
N(1) C(4) H(4) 107.0(10) no
C(3) C(4) C(5) 115.1(3) n
C(3) C(4) H(4) 111.0(10) no
C(5) C(4) H(4) 110.0(10) no
N(2) C(5) C(4) 121.6(4) n
N(2) C(5) C(6) 107.4(4) n
C(4) C(5) C(6) 130.9(4) n
C(5) C(6) C(7) 107.8(4) n
C(5) C(6) H(6) 125.0(10) no
C(7) C(6) H(6) 126.0(10) no
C(6) C(7) C(8) 107.9(5) n
C(6) C(7) H(7) 122(2) no
C(8) C(7) H(7) 129(2) no
N(2) C(8) C(7) 108.7(4) n
N(2) C(8) H(8) 121(2) no
C(7) C(8) H(8) 129(2) no
N(2) C(9) H(9a) 109.6 no
N(2) C(9) H(9b) 109.5 no
N(2) C(9) H(9c) 109.5 no
H(9a) C(9) H(9b) 109.4 no
H(9a) C(9) H(9c) 109.5 no
H(9b) C(9) H(9c) 109.4 no
N(3) C(10) C(1) 122.9(3) n
N(3) C(10) C(11) 106.8(4) n
C(1) C(10) C(11) 130.2(4) n
C(10) C(11) C(12) 108.7(4) n
C(10) C(11) H(11) 124(2) no
C(12) C(11) H(11) 126(2) no
C(11) C(12) C(13) 107.6(5) n
C(11) C(12) H(12) 118(3) no
C(13) C(12) H(12) 133(3) no
N(3) C(13) C(12) 108.0(4) n
N(3) C(13) H(13) 112(2) no
C(12) C(13) H(13) 138(2) no
N(3) C(14) H(14a) 109.5 no
N(3) C(14) H(14b) 109.4 no
N(3) C(14) H(14c) 109.5 no
H(14a) C(14) H(14b) 109.4 no
H(14a) C(14) H(14c) 109.5 no
H(14b) C(14) H(14c) 109.5 no
S(1) C(15) C(16) 119.8(3) n
S(1) C(15) C(21) 120.6(3) n
C(16) C(15) C(21) 119.6(4) n
C(15) C(16) C(17) 119.9(4) n
C(15) C(16) H(16) 117(2) no
C(17) C(16) H(16) 122(2) no
C(16) C(17) C(18) 121.6(4) n
C(16) C(17) H(17) 117(2) no
C(18) C(17) H(17) 120(2) no
C(17) C(18) C(19) 120.5(4) n
C(17) C(18) C(20) 117.4(4) n
C(19) C(18) C(20) 122.1(4) n
C(18) C(19) H(19a) 109.5 no
C(18) C(19) H(19b) 109.5 no
C(18) C(19) H(19c) 109.5 no
H(19a) C(19) H(19b) 109.5 no
H(19a) C(19) H(19c) 109.4 no
H(19b) C(19) H(19c) 109.5 no
C(18) C(20) C(21) 122.0(4) n
C(18) C(20) H(20) 119(2) no
C(21) C(20) H(20) 118(2) no
C(15) C(21) C(20) 119.5(4) n
C(15) C(21) H(21) 120(2) no
C(20) C(21) H(21) 119(2) no
O(3) S(2) O(4) 119.2(2) yes
O(3) S(2) N(4) 108.2(2) yes
O(3) S(2) C(36) 106.8(2) yes
O(4) S(2) N(4) 108.0(2) yes
O(4) S(2) C(36) 106.8(2) yes
N(4) S(2) C(36) 107.4(2) yes
S(2) N(4) C(22) 121.0(2) yes
S(2) N(4) C(25) 121.5(2) yes
C(22) N(4) C(25) 112.3(3) yes
C(26) N(5) C(29) 109.4(4) n
C(26) N(5) C(30) 127.2(4) n
C(29) N(5) C(30) 123.2(4) n
C(31) N(6) C(34) 108.5(4) n
C(31) N(6) C(35) 126.7(4) n
C(34) N(6) C(35) 124.8(4) n
N(4) C(22) C(23) 101.2(3) n
N(4) C(22) C(26) 114.0(3) n
N(4) C(22) H(22) 108.0(10) no
C(23) C(22) C(26) 113.7(3) n
C(23) C(22) H(22) 106.0(10) no
C(26) C(22) H(22) 111.0(10) no
C(22) C(23) C(24) 104.7(3) n
C(22) C(23) H(23b) 112.0(10) no
C(22) C(23) H(23a) 107(2) no
C(24) C(23) H(23b) 112.0(10) no
C(24) C(23) H(23a) 111(2) no
H(23b) C(23) H(23a) 108(2) no
C(23) C(24) C(25) 103.3(3) n
C(23) C(24) H(24b) 108.0(10) no
C(23) C(24) H(24a) 111.0(10) no
C(25) C(24) H(24b) 109.0(10) no
C(25) C(24) H(24a) 113.0(10) no
H(24b) C(24) H(24a) 109(2) no
N(4) C(25) C(24) 102.2(3) n
N(4) C(25) C(31) 110.8(3) n
N(4) C(25) H(25) 106.0(10) no
C(24) C(25) C(31) 114.4(3) n
C(24) C(25) H(25) 110.0(10) no
C(31) C(25) H(25) 111.0(10) no
N(5) C(26) C(22) 123.5(4) n
N(5) C(26) C(27) 106.7(4) n
C(22) C(26) C(27) 129.8(4) n
C(26) C(27) C(28) 108.2(4) n
C(26) C(27) H(27) 127(2) no
C(28) C(27) H(27) 124(2) no
C(27) C(28) C(29) 107.8(5) n
C(27) C(28) H(28) 125(2) no
C(29) C(28) H(28) 126(2) no
N(5) C(29) C(28) 107.9(4) n
N(5) C(29) H(29) 117(2) no
C(28) C(29) H(29) 134(2) no
N(5) C(30) H(30a) 109.5 no
N(5) C(30) H(30b) 109.5 no
N(5) C(30) H(30c) 109.4 no
H(30a) C(30) H(30b) 109.5 no
H(30a) C(30) H(30c) 109.5 no
H(30b) C(30) H(30c) 109.4 no
N(6) C(31) C(25) 121.2(3) n
N(6) C(31) C(32) 107.6(3) n
C(25) C(31) C(32) 131.2(4) n
C(31) C(32) C(33) 108.3(4) n
C(31) C(32) H(32) 129(2) no
C(33) C(32) H(32) 122(2) no
C(32) C(33) C(34) 107.1(4) n
C(32) C(33) H(33) 122(2) no
C(34) C(33) H(33) 130(2) no
N(6) C(34) C(33) 108.5(4) n
N(6) C(34) H(34) 120(2) no
C(33) C(34) H(34) 130(2) no
N(6) C(35) H(35a) 109.5 no
N(6) C(35) H(35b) 109.5 no
N(6) C(35) H(35c) 109.5 no
H(35a) C(35) H(35b) 109.4 no
H(35a) C(35) H(35c) 109.5 no
H(35b) C(35) H(35c) 109.5 no
S(2) C(36) C(37) 121.4(3) n
S(2) C(36) C(42) 119.5(3) n
C(37) C(36) C(42) 119.1(4) n
C(36) C(37) C(38) 119.9(4) n
C(36) C(37) H(37) 114(2) no
C(38) C(37) H(37) 125(2) no
C(37) C(38) C(39) 121.7(4) n
C(37) C(38) H(38) 122(2) no
C(39) C(38) H(38) 115(2) no
C(38) C(39) C(40) 121.2(4) n
C(38) C(39) C(41) 117.3(4) n
C(40) C(39) C(41) 121.5(4) n
C(39) C(40) H(40a) 109.4 no
C(39) C(40) H(40c) 109.5 no
C(39) C(40) H(40b) 109.5 no
H(40a) C(40) H(40c) 109.4 no
H(40a) C(40) H(40b) 109.4 no
H(40c) C(40) H(40b) 109.5 no
C(39) C(41) C(42) 122.1(4) n
C(39) C(41) H(41) 121(2) no
C(42) C(41) H(41) 116(2) no
C(36) C(42) C(41) 119.9(4) n
C(36) C(42) H(42) 113(2) no
C(41) C(42) H(42) 126(2) no

loop_
_geom_bond_atom_site_label_1
_geom_bond_atom_site_label_2
_geom_bond_site_symmetry_1
_geom_bond_site_symmetry_2
_geom_bond_distance
_geom_bond_publ_flag
S(1) O(1) . . 1.432(2) yes
S(1) O(2) . . 1.429(2) yes
S(1) N(1) . . 1.618(3) yes
S(1) C(15) . . 1.758(4) yes
N(1) C(1) . . 1.503(4) yes
N(1) C(4) . . 1.483(4) yes
N(2) C(5) . . 1.379(4) n
N(2) C(8) . . 1.367(5) n
N(2) C(9) . . 1.441(5) n
N(3) C(10) . . 1.377(4) n
N(3) C(13) . . 1.373(5) n
N(3) C(14) . . 1.468(5) n
C(1) C(2) . . 1.532(5) n
C(1) C(10) . . 1.482(5) n
C(1) H(1) . . 1.00(3) no
C(2) C(3) . . 1.503(5) n
C(2) H(2b) . . 1.04(3) no
C(2) H(2a) . . .93(3) no
C(3) C(4) . . 1.535(5) n
C(3) H(3b) . . 1.01(3) no
C(3) H(3a) . . .90(3) no
C(4) C(5) . . 1.499(5) n
C(4) H(4) . . .95(3) no
C(5) C(6) . . 1.357(5) n
C(6) C(7) . . 1.398(6) n
C(6) H(6) . . .98(3) no
C(7) C(8) . . 1.338(7) n
C(7) H(7) . . .91(4) no
C(8) H(8) . . 1.01(4) no
C(9) H(9a) . . .95 no
C(9) H(9b) . . .95 no
C(9) H(9c) . . .95 no
C(10) C(11) . . 1.357(5) n
C(11) C(12) . . 1.394(6) n
C(11) H(11) . . .87(3) no
C(12) C(13) . . 1.348(7) n
C(12) H(12) . . .89(4) no
C(13) H(13) . . 1.06(4) no
C(14) H(14a) . . .95 no
C(14) H(14b) . . .95 no
C(14) H(14c) . . .95 no
C(15) C(16) . . 1.364(5) n
C(15) C(21) . . 1.370(5) n
C(16) C(17) . . 1.383(6) n
C(16) H(16) . . .89(3) no
C(17) C(18) . . 1.370(6) n
C(17) H(17) . . .86(3) no
C(18) C(19) . . 1.499(5) n
C(18) C(20) . . 1.365(6) n
C(19) H(19a) . . .95 no
C(19) H(19b) . . .95 no
C(19) H(19c) . . .95 no
C(20) C(21) . . 1.384(5) n
C(20) H(20) . . .87(3) no
C(21) H(21) . . .89(3) no
S(2) O(3) . . 1.431(3) yes
S(2) O(4) . . 1.429(3) yes
S(2) N(4) . . 1.618(3) yes
S(2) C(36) . . 1.759(4) yes
N(4) C(22) . . 1.502(4) yes
N(4) C(25) . . 1.483(4) yes
N(5) C(26) . . 1.374(4) n
N(5) C(29) . . 1.371(5) n
N(5) C(30) . . 1.451(5) n
N(6) C(31) . . 1.368(4) n
N(6) C(34) . . 1.368(5) n
N(6) C(35) . . 1.458(5) n
C(22) C(23) . . 1.521(5) n
C(22) C(26) . . 1.487(5) n
C(22) H(22) . . .96(3) no
C(23) C(24) . . 1.503(5) n
C(23) H(23b) . . .98(3) no
C(23) H(23a) . . .91(3) no
C(24) C(25) . . 1.540(5) n
C(24) H(24b) . . 1.05(3) no
C(24) H(24a) . . .96(3) no
C(25) C(31) . . 1.500(5) n
C(25) H(25) . . 1.00(3) no
C(26) C(27) . . 1.365(5) n
C(27) C(28) . . 1.401(6) n
C(27) H(27) . . .92(3) no
C(28) C(29) . . 1.348(6) n
C(28) H(28) . . .99(3) no
C(29) H(29) . . 1.18(4) no
C(30) H(30a) . . .95 no
C(30) H(30b) . . .95 no
C(30) H(30c) . . .95 no
C(31) C(32) . . 1.352(5) n
C(32) C(33) . . 1.398(5) n
C(32) H(32) . . .90(3) no
C(33) C(34) . . 1.349(6) n
C(33) H(33) . . .92(3) no
C(34) H(34) . . 1.07(4) no
C(35) H(35a) . . .95 no
C(35) H(35b) . . .95 no
C(35) H(35c) . . .95 no
C(36) C(37) . . 1.370(5) n
C(36) C(42) . . 1.371(5) n
C(37) C(38) . . 1.378(6) n
C(37) H(37) . . .81(3) no
C(38) C(39) . . 1.371(6) n
C(38) H(38) . . .87(3) no
C(39) C(40) . . 1.503(5) n
C(39) C(41) . . 1.364(6) n
C(40) H(40a) . . .95 no
C(40) H(40c) . . .95 no
C(40) H(40b) . . .95 no
C(41) C(42) . . 1.372(6) n
C(41) H(41) . . .87(3) no
C(42) H(42) . . .88(3) no

loop_
_geom_contact_atom_site_label_1
_geom_contact_atom_site_label_2
_geom_contact_distance
_geom_contact_site_symmetry_2
_geom_contact_publ_flag
O(1) C(24) 3.323(4) . no
O(1) C(25) 3.340(4) . no
O(1) O(4) 3.446(3) . no
O(1) N(4) 3.549(4) . no
N(1) O(4) 3.450(4) . no
C(1) O(4) 3.550(4) . no
C(2) C(15) 3.510(5) 1_554 no
C(2) C(21) 3.583(6) 1_554 no
C(3) O(4) 3.339(5) . no
C(4) O(4) 3.551(4) . no
C(9) O(4) 3.569(5) 2_755 no
C(23) C(36) 3.545(5) 1_556 no

loop_
_geom_torsion_atom_site_label_1
_geom_torsion_atom_site_label_2
_geom_torsion_atom_site_label_3
_geom_torsion_atom_site_label_4
_geom_torsion
_geom_torsion_publ_flag
S(1) N(1) C(1) C(2) 167.7(2) no
S(1) N(1) C(1) C(10) -70.8(4) no
S(1) N(1) C(4) C(3) -142.2(3) no
S(1) N(1) C(4) C(5) 95.1(3) no
S(1) C(15) C(16) C(17) 177.1(3) no
S(1) C(15) C(21) C(20) -177.5(3) no
O(1) S(1) N(1) C(1) -16.5(3) yes
O(1) S(1) N(1) C(4) 136.3(3) yes
O(1) S(1) C(15) C(16) -144.2(3) yes
O(1) S(1) C(15) C(21) 32.8(3) yes
O(2) S(1) N(1) C(1) -146.9(2) yes
O(2) S(1) N(1) C(4) 5.9(3) yes
O(2) S(1) C(15) C(16) -15.5(3) yes
O(2) S(1) C(15) C(21) 161.5(3) yes
N(1) S(1) C(15) C(16) 100.4(3) yes
N(1) S(1) C(15) C(21) -82.6(3) yes
N(1) C(1) C(2) C(3) -33.3(4) no
N(1) C(1) C(10) N(3) 111.8(4) no
N(1) C(1) C(10) C(11) -67.2(5) no
N(1) C(4) C(3) C(2) -33.3(4) no
N(1) C(4) C(5) N(2) -178.1(3) no
N(1) C(4) C(5) C(6) 2.3(6) no
N(2) C(5) C(4) C(3) 67.3(5) no
N(2) C(5) C(6) C(7) 0.1(5) no
N(2) C(8) C(7) C(6) 0.3(6) no
N(3) C(10) C(1) C(2) -133.7(4) no
N(3) C(10) C(11) C(12) -0.7(5) no
N(3) C(13) C(12) C(11) -0.4(6) no
C(1) N(1) S(1) C(15) 98.0(3) no
C(1) N(1) C(4) C(3) 12.6(4) no
C(1) N(1) C(4) C(5) -110.1(3) no
C(1) C(2) C(3) C(4) 42.4(4) no
C(1) C(10) N(3) C(13) -178.8(4) no
C(1) C(10) N(3) C(14) 4.4(6) no
C(1) C(10) C(11) C(12) 178.4(4) no
C(2) C(1) N(1) C(4) 12.5(4) no
C(2) C(1) C(10) C(11) 47.3(6) no
C(2) C(3) C(4) C(5) 86.2(4) no
C(3) C(2) C(1) C(10) -155.2(3) no
C(3) C(4) C(5) C(6) -112.3(5) no
C(4) N(1) S(1) C(15) -109.2(3) no
C(4) N(1) C(1) C(10) 134.0(3) no
C(4) C(5) N(2) C(8) -179.6(3) no
C(4) C(5) N(2) C(9) 2.9(6) no
C(4) C(5) C(6) C(7) 179.7(4) no
C(5) N(2) C(8) C(7) -0.3(5) no
C(5) C(6) C(7) C(8) -0.2(5) no
C(6) C(5) N(2) C(8) 0.1(4) no
C(6) C(5) N(2) C(9) -177.4(4) no
C(7) C(8) N(2) C(9) 177.4(4) no
C(10) N(3) C(13) C(12) 0.0(5) no
C(10) C(11) C(12) C(13) 0.7(6) no
C(11) C(10) N(3) C(13) 0.5(5) no
C(11) C(10) N(3) C(14) -176.4(4) no
C(12) C(13) N(3) C(14) 177.0(4) no
C(15) C(16) C(17) C(18) -0.3(7) no
C(15) C(21) C(20) C(18) 1.2(6) no
C(16) C(15) C(21) C(20) -0.5(6) no
C(16) C(17) C(18) C(19) -179.1(4) no
C(16) C(17) C(18) C(20) 0.9(6) no
C(17) C(16) C(15) C(21) 0.1(6) no
C(17) C(18) C(20) C(21) -1.3(6) no
C(19) C(18) C(20) C(21) 178.6(4) no
S(2) N(4) C(22) C(23) 168.7(2) no
S(2) N(4) C(22) C(26) -68.8(4) no
S(2) N(4) C(25) C(24) -144.0(2) no
S(2) N(4) C(25) C(31) 93.7(3) no
S(2) C(36) C(37) C(38) -177.9(3) no
S(2) C(36) C(42) C(41) 178.1(3) no
O(3) S(2) N(4) C(22) -16.7(3) yes
O(3) S(2) N(4) C(25) 135.8(3) yes
O(3) S(2) C(36) C(37) 37.0(3) yes
O(3) S(2) C(36) C(42) -141.6(3) yes
O(4) S(2) N(4) C(22) -147.0(3) yes
O(4) S(2) N(4) C(25) 5.5(3) yes
O(4) S(2) C(36) C(37) 165.6(3) yes
O(4) S(2) C(36) C(42) -13.0(3) yes
N(4) S(2) C(36) C(37) -78.8(3) yes
N(4) S(2) C(36) C(42) 102.6(3) yes
N(4) C(22) C(23) C(24) -33.7(4) no
N(4) C(22) C(26) N(5) 113.2(4) no
N(4) C(22) C(26) C(27) -66.8(5) no
N(4) C(25) C(24) C(23) -31.4(4) no
N(4) C(25) C(31) N(6) -174.9(3) no
N(4) C(25) C(31) C(32) 3.8(6) no
N(5) C(26) C(22) C(23) -131.5(4) no
N(5) C(26) C(27) C(28) -0.9(5) no
N(5) C(29) C(28) C(27) -0.4(6) no
N(6) C(31) C(25) C(24) 70.3(5) no
N(6) C(31) C(32) C(33) -0.4(5) no
N(6) C(34) C(33) C(32) 0.0(5) no
C(22) N(4) S(2) C(36) 98.2(3) no
C(22) N(4) C(25) C(24) 10.7(4) no
C(22) N(4) C(25) C(31) -111.6(3) no
C(22) C(23) C(24) C(25) 41.5(4) no
C(22) C(26) N(5) C(29) -179.4(3) no
C(22) C(26) N(5) C(30) 4.6(6) no
C(22) C(26) C(27) C(28) 179.1(4) no
C(23) C(22) N(4) C(25) 13.8(4) no
C(23) C(22) C(26) C(27) 48.5(6) no
C(23) C(24) C(25) C(31) 88.4(4) no
C(24) C(23) C(22) C(26) -156.4(3) no
C(24) C(25) C(31) C(32) -111.0(5) no
C(25) N(4) S(2) C(36) -109.3(3) no
C(25) N(4) C(22) C(26) 136.3(3) no
C(25) C(31) N(6) C(34) 179.3(3) no
C(25) C(31) N(6) C(35) 0.0(6) no
C(25) C(31) C(32) C(33) -179.2(4) no
C(26) N(5) C(29) C(28) -0.1(5) no
C(26) C(27) C(28) C(29) 0.8(5) no
C(27) C(26) N(5) C(29) 0.6(5) no
C(27) C(26) N(5) C(30) -175.4(4) no
C(28) C(29) N(5) C(30) 176.1(4) no
C(31) N(6) C(34) C(33) -0.2(5) no
C(31) C(32) C(33) C(34) 0.2(5) no
C(32) C(31) N(6) C(34) 0.4(4) no
C(32) C(31) N(6) C(35) -178.9(4) no
C(33) C(34) N(6) C(35) 179.1(4) no
C(36) C(37) C(38) C(39) -0.5(6) no
C(36) C(42) C(41) C(39) 0.2(7) no
C(37) C(36) C(42) C(41) -0.6(6) no
C(37) C(38) C(39) C(40) 179.5(4) no
C(37) C(38) C(39) C(41) 0.1(6) no
C(38) C(37) C(36) C(42) 0.7(6) no
C(38) C(39) C(41) C(42) 0.1(7) no
C(40) C(39) C(41) C(42) -179.3(4) no
